data_9004793
loop_
_publ_author_name
'Christiansen, C. C.'
'Johnsen, O.'
'Makovicky, E.'

_publ_section_title
;
 Crystal chemistry of the rosenbuschite group
 Sample: WBC-13
;
_journal_name_full 'The Canadian Mineralogist'
_journal_page_first 1203
_journal_page_last 1224
_journal_paper_doi 10.2113/gscanmin.41.5.1203
_journal_volume 41
_journal_year 2003
_chemical_compound_source 'Werner Bjerge, East Greenland'
_chemical_formula_sum 'Ca4.91 Ce0.25 F3 Fe0.05 Mn0.11 Na1.59 Nb0.03 O15 Si4 Ti0.92 Y0.06 Zr0.09'
_chemical_name_mineral Gotzenite
_space_group_IT_number 2
_symmetry_space_group_name_Hall '-P 1'
_symmetry_space_group_name_H-M 'P -1'
_cell_angle_alpha 89.921
_cell_angle_beta 101.132
_cell_angle_gamma 100.639
_cell_formula_units_Z 1
_cell_length_a 9.6192
_cell_length_b 5.7249
_cell_length_c 7.3307
_cell_volume 389.044
_database_code_amcsd 0005886
_exptl_crystal_density_diffrn 3.188
_cod_original_formula_sum 'Ca4.91 Ce.25 Mn.11 Zr.09 Y.06 Na1.59 (Ti.92 Fe.05 Nb.03) Si4 O15 F3'
_cod_database_code 9004793

loop_
_space_group_symop_operation_xyz
x,y,z
-x,-y,-z

loop_
_atom_site_label
_atom_site_fract_x
_atom_site_fract_y
_atom_site_fract_z
_atom_site_occupancy
_atom_site_U_iso_or_equiv
_atom_site_type_symbol
_atom_site_attached_hydrogens
CaM1 0.63094 0.22638 0.90950 0.81000 0.01100 Ca 0
CeM1 0.63094 0.22638 0.90950 0.06500 0.01100 Ce 0
MnM1 0.63094 0.22638 0.90950 0.05500 0.01100 Mn 0
ZrM1 0.63094 0.22638 0.90950 0.04500 0.01100 Zr 0
YM1 0.63094 0.22638 0.90950 0.03000 0.01100 Y 0
CaM2 0.99344 0.49660 0.24160 0.61000 0.01860 Ca 0
NaM2 0.99344 0.49660 0.24160 0.39000 0.01860 Na 0
CaM3 0.63285 0.22740 0.40744 0.94000 0.01680 Ca 0
CeM3 0.63285 0.22740 0.40744 0.06000 0.01680 Ce 0
NaM4 0.00000 0.00000 0.50000 0.81000 0.01530 Na 0
CaM4 0.00000 0.00000 0.50000 0.19000 0.01530 Ca 0
TiM5 0.00000 0.00000 0.00000 0.92000 0.02430 Ti 0
FeM5 0.00000 0.00000 0.00000 0.05000 0.02430 Fe 0
NbM5 0.00000 0.00000 0.00000 0.03000 0.02430 Nb 0
Si1 0.71688 0.75040 0.65190 1.00000 0.00910 Si 0
Si2 0.72432 0.75510 0.21480 1.00000 0.00940 Si 0
O1 0.75830 0.78600 0.44400 1.00000 0.02330 O 0
O2 0.61520 0.94020 0.66880 1.00000 0.01450 O 0
O3 0.61880 0.93630 0.14150 1.00000 0.01710 O 0
O4 0.64360 0.47730 0.66700 1.00000 0.02380 O 0
O5 0.66600 0.47900 0.16070 1.00000 0.02880 O 0
O6 0.87570 0.81290 0.78550 1.00000 0.01700 O 0
O7 0.88560 0.83550 0.17170 1.00000 0.01650 O 0
OX8 0.88520 0.25920 0.96750 0.50000 0.02160 O 0
FX8 0.88520 0.25920 0.96750 0.50000 0.02160 F 0
F9 0.88560 0.30620 0.47590 1.00000 0.01870 F 0

loop_
_cod_changelog_entry_id
_cod_changelog_entry_author
_cod_changelog_entry_date
_cod_changelog_entry_text
1
;cod-tools version 3.8.0
Id: cif_guess_AMCSD_atom_types 9581 2023-05-17 12:35:41Z saulius
;
2023-05-23T09:16:05+03:00
;Derived atom types and hydrogen counts
from atom names that follow the AMCSD naming convention
(Wat == water, O-H == hydroxyl).
;

loop_
_cod_related_entry_id
_cod_related_entry_database
_cod_related_entry_code
1 AMCSD 0005886
